data_2225015
loop_
_publ_author_name
'Hemissi, Han\`ene'
'Rzaigui, Mohammed'
'Al Othman, Zeid Abdullah'

_publ_section_title
;
 <i>catena</i>-Poly[diquinolinium
 [[diaquacobaltate(II)]-\m-cyclotetraphosphato] hexahydrate]
;
_journal_coeditor_code HY2272
_journal_issue 2
_journal_name_full 'Acta Crystallographica Section E'
_journal_page_first m186
_journal_page_last m187
_journal_paper_doi 10.1107/S1600536810002096
_journal_volume 66
_journal_year 2010
_chemical_formula_iupac '(C9 H8 N)2 [Co (P4 O12 ) (H2 O)2], 6H2 O'
_chemical_formula_moiety 'Co H4 O14 P4, 2(C9 H8 N), 6(H2 O)'
_chemical_formula_sum 'C18 H32 Co N2 O20 P4'
_chemical_formula_weight 779.27
_chemical_name_systematic
;
<i>catena</i>-Poly[diquinolinium [[diaquacobaltate(II)]-\m-
cyclotetraphosphato] hexahydrate]
;
_space_group_IT_number 2
_symmetry_cell_setting triclinic
_symmetry_space_group_name_Hall '-P 1'
_symmetry_space_group_name_H-M 'P -1'
_atom_sites_solution_hydrogens geom
_atom_sites_solution_primary direct
_atom_sites_solution_secondary difmap
_audit_creation_method SHELXL-97
_cell_angle_alpha 83.74(4)
_cell_angle_beta 70.98(4)
_cell_angle_gamma 85.71(3)
_cell_formula_units_Z 1
_cell_length_a 7.443(3)
_cell_length_b 10.037(4)
_cell_length_c 10.682(7)
_cell_measurement_reflns_used 25
_cell_measurement_temperature 293(2)
_cell_measurement_theta_max 10.97
_cell_measurement_theta_min 9.00
_cell_volume 749.3(7)
_computing_cell_refinement 'CAD-4 EXPRESS (Enraf--Nonius, 1989)'
_computing_data_collection 'CAD-4 EXPRESS (Enraf--Nonius, 1989)'
_computing_data_reduction 'XCAD4 (Harms & Wocadlo, 1995)'
_computing_molecular_graphics 'ORTEP-3 (Farrugia, 1997)'
_computing_publication_material 'WinGX (Farrugia, 1999)'
_computing_structure_refinement 'SHELXL97 (Sheldrick, 2008)'
_computing_structure_solution 'SHELXS97 (Sheldrick, 2008)'
_diffrn_ambient_temperature 293(2)
_diffrn_measured_fraction_theta_full 1.000
_diffrn_measured_fraction_theta_max 1.000
_diffrn_measurement_device_type 'Enraf--Nonius TurboCAD-4'
_diffrn_measurement_method 'non-profiled \w/2\q scans'
_diffrn_radiation_monochromator graphite
_diffrn_radiation_source 'fine-focus sealed tube'
_diffrn_radiation_type AgK\a
_diffrn_radiation_wavelength 0.56083
_diffrn_reflns_av_R_equivalents 0.0394
_diffrn_reflns_av_sigmaI/netI 0.0644
_diffrn_reflns_limit_h_max 12
_diffrn_reflns_limit_h_min -12
_diffrn_reflns_limit_k_max 16
_diffrn_reflns_limit_k_min -16
_diffrn_reflns_limit_l_max 10
_diffrn_reflns_limit_l_min -17
_diffrn_reflns_number 12878
_diffrn_reflns_theta_full 27.97
_diffrn_reflns_theta_max 27.97
_diffrn_reflns_theta_min 2.17
_diffrn_standards_decay_% 2
_diffrn_standards_interval_time 120
_diffrn_standards_number 2
_exptl_absorpt_coefficient_mu 0.458
_exptl_absorpt_correction_type none
_exptl_crystal_colour pink
_exptl_crystal_density_diffrn 1.727
_exptl_crystal_density_method 'not measured'
_exptl_crystal_description prism
_exptl_crystal_F_000 401
_exptl_crystal_size_max 0.20
_exptl_crystal_size_mid 0.18
_exptl_crystal_size_min 0.16
_refine_diff_density_max 1.109
_refine_diff_density_min -1.461
_refine_ls_extinction_method none
_refine_ls_goodness_of_fit_ref 0.983
_refine_ls_hydrogen_treatment mixed
_refine_ls_matrix_type full
_refine_ls_number_parameters 237
_refine_ls_number_reflns 7242
_refine_ls_number_restraints 13
_refine_ls_restrained_S_all 0.982
_refine_ls_R_factor_all 0.1069
_refine_ls_R_factor_gt 0.0568
_refine_ls_shift/su_max 0.022
_refine_ls_shift/su_mean 0.002
_refine_ls_structure_factor_coef Fsqd
_refine_ls_weighting_details 'calc w=1/[\s^2^(Fo^2^)+(0.0970P)^2^] where P=(Fo^2^+2Fc^2^)/3'
_refine_ls_weighting_scheme calc
_refine_ls_wR_factor_gt 0.1402
_refine_ls_wR_factor_ref 0.1643
_reflns_number_gt 4531
_reflns_number_total 7242
_reflns_threshold_expression I>2\s(I)
_cod_data_source_file hy2272.cif
_cod_data_source_block I
_cod_depositor_comments
;
The following automatic conversions were performed:
'_symmetry_cell_setting' value 'Triclinic' changed to 'triclinic'
according to '/home/saulius/struct/CIF-dictionaries/cif_core.dic'
dictionary named 'cif_core.dic' version 2.4.1 from 2010-06-29.

Automatic conversion script
Id: cif_fix_enum 1527 2010-12-29 10:47:43Z saulius 

The following automatic conversions were performed:

'_symmetry_cell_setting' value 'Triclinic' changed to 'triclinic'
according to /home/saulius/struct/CIF-dictionaries/cif_core.dic
dictionary named 'cif_core.dic' version 2.4.1 from 2010-06-29.

Automatic conversion script
Id: cif_fix_values 1715 2011-07-08 13:25:40Z adriana 
;
_cod_original_cell_volume 749.4(6)
_cod_database_code 2225015
_cod_database_fobs_code 2225015

loop_
_symmetry_equiv_pos_as_xyz
'x, y, z'
'-x, -y, -z'

loop_
_atom_site_type_symbol
_atom_site_label
_atom_site_fract_x
_atom_site_fract_y
_atom_site_fract_z
_atom_site_U_iso_or_equiv
_atom_site_adp_type
_atom_site_calc_flag
_atom_site_refinement_flags
_atom_site_occupancy
_atom_site_disorder_assembly
_atom_site_disorder_group
Co Co1 0.5000 0.5000 0.5000 0.02117(10) Uani d S 1 . .
P P2 0.84035(7) 0.67186(5) 0.52866(5) 0.02037(11) Uani d . 1 . .
P P1 0.94639(7) 0.49127(5) 0.31420(5) 0.02082(11) Uani d . 1 . .
O O5 0.7442(2) 0.47075(18) 0.33361(17) 0.0290(3) Uani d . 1 . .
O O9 0.8351(3) 0.81917(16) 0.5033(2) 0.0353(4) Uani d . 1 . .
O O8 0.9759(3) 0.63833(17) 0.6180(2) 0.0329(4) Uani d . 1 . .
O O7 0.9688(2) 0.61035(16) 0.39418(17) 0.0284(3) Uani d . 1 . .
O O1 0.4503(3) 0.68127(18) 0.39353(19) 0.0348(4) Uani d D 1 . .
O O6 1.0732(3) 0.5182(2) 0.17668(18) 0.0410(4) Uani d . 1 . .
C C1 1.2832(4) 0.9562(2) -0.0159(3) 0.0314(4) Uani d . 1 . .
N N1 1.3663(3) 0.8353(2) -0.0577(2) 0.0350(4) Uani d . 1 . .
H H1 1.3836 0.7736 0.0002 0.042 Uiso calc R 1 . .
C C2 1.2288(5) 0.9765(3) 0.1194(3) 0.0432(6) Uani d . 1 . .
H H2 1.2488 0.9092 0.1811 0.052 Uiso calc R 1 . .
C C6 1.2539(4) 1.0555(3) -0.1110(3) 0.0370(5) Uani d . 1 . .
C C7 1.3093(5) 1.0269(3) -0.2441(3) 0.0447(6) Uani d . 1 . .
H H7 1.2879 1.0908 -0.3082 0.054 Uiso calc R 1 . .
C C3 1.1460(6) 1.0973(4) 0.1583(4) 0.0549(8) Uani d . 1 . .
H H3 1.1094 1.1128 0.2476 0.066 Uiso calc R 1 . .
C C8 1.3942(5) 0.9057(4) -0.2799(3) 0.0495(7) Uani d . 1 . .
H H8 1.4340 0.8876 -0.3686 0.059 Uiso calc R 1 . .
C C9 1.4211(4) 0.8100(3) -0.1843(3) 0.0437(6) Uani d . 1 . .
H H9 1.4780 0.7269 -0.2086 0.052 Uiso calc R 1 . .
C C5 1.1660(5) 1.1797(3) -0.0655(4) 0.0512(8) Uani d . 1 . .
H H5 1.1433 1.2478 -0.1255 0.061 Uiso calc R 1 . .
C C4 1.1153(6) 1.1986(3) 0.0652(4) 0.0607(10) Uani d . 1 . .
H H4 1.0590 1.2805 0.0940 0.073 Uiso calc R 1 . .
O O10 0.6636(2) 0.59823(17) 0.58700(16) 0.0282(3) Uani d . 1 . .
O O2 1.3962(3) 0.65569(19) 0.14615(19) 0.0358(4) Uani d D 1 . .
O O3 1.3081(3) 0.5195(2) -0.0816(2) 0.0412(4) Uani d D 1 . .
O O4 0.2153(3) 0.9054(2) 0.4559(3) 0.0549(6) Uani d D 1 . .
H H11 0.369(4) 0.735(3) 0.436(3) 0.044(10) Uiso d D 1 . .
H H21 0.436(5) 0.674(4) 0.320(2) 0.052(11) Uiso d D 1 . .
H H12 1.496(3) 0.610(3) 0.118(4) 0.052(11) Uiso d D 1 . .
H H22 1.299(3) 0.613(3) 0.163(4) 0.046(10) Uiso d D 1 . .
H H13 1.208(4) 0.513(4) -0.013(2) 0.052(11) Uiso d D 1 . .
H H23 1.264(5) 0.505(4) -0.145(2) 0.056(11) Uiso d D 1 . .
H H14 0.231(5) 0.990(2) 0.451(4) 0.056(11) Uiso d D 1 . .
H H24 0.098(3) 0.897(3) 0.465(4) 0.056(11) Uiso d D 1 . .

loop_
_atom_site_aniso_label
_atom_site_aniso_U_11
_atom_site_aniso_U_22
_atom_site_aniso_U_33
_atom_site_aniso_U_12
_atom_site_aniso_U_13
_atom_site_aniso_U_23
Co1 0.01923(17) 0.02359(18) 0.02047(18) 0.00158(13) -0.00587(13) -0.00424(13)
P2 0.0235(2) 0.0164(2) 0.0224(2) 0.00486(16) -0.00927(18) -0.00462(16)
P1 0.0217(2) 0.0241(2) 0.0155(2) 0.00357(17) -0.00460(16) -0.00431(17)
O5 0.0228(7) 0.0389(9) 0.0272(8) 0.0059(6) -0.0095(6) -0.0111(6)
O9 0.0451(10) 0.0176(7) 0.0457(11) 0.0086(6) -0.0190(8) -0.0054(7)
O8 0.0385(9) 0.0262(7) 0.0439(10) 0.0039(6) -0.0270(8) -0.0061(7)
O7 0.0277(7) 0.0257(7) 0.0277(8) -0.0016(6) -0.0009(6) -0.0091(6)
O1 0.0473(10) 0.0289(8) 0.0294(9) 0.0092(7) -0.0153(8) -0.0057(7)
O6 0.0442(10) 0.0516(11) 0.0189(7) -0.0067(9) 0.0032(7) -0.0060(7)
C1 0.0319(10) 0.0283(10) 0.0328(12) 0.0007(8) -0.0094(9) -0.0019(8)
N1 0.0377(11) 0.0283(9) 0.0329(11) 0.0020(8) -0.0050(8) 0.0013(8)
C2 0.0487(15) 0.0478(15) 0.0337(13) 0.0005(12) -0.0135(11) -0.0072(11)
C6 0.0421(13) 0.0286(11) 0.0394(13) -0.0012(9) -0.0137(11) 0.0025(9)
C7 0.0512(16) 0.0462(15) 0.0356(14) -0.0076(12) -0.0154(12) 0.0092(12)
C3 0.064(2) 0.0542(19) 0.0495(18) -0.0019(16) -0.0158(16) -0.0233(15)
C8 0.0562(18) 0.0559(18) 0.0300(13) -0.0067(14) -0.0044(12) -0.0033(12)
C9 0.0460(15) 0.0368(13) 0.0383(14) 0.0024(11) 0.0004(11) -0.0071(11)
C5 0.0574(19) 0.0280(12) 0.069(2) 0.0018(12) -0.0237(16) -0.0006(13)
C4 0.062(2) 0.0364(15) 0.082(3) 0.0054(14) -0.0164(19) -0.0267(17)
O10 0.0251(7) 0.0347(8) 0.0249(7) -0.0022(6) -0.0056(6) -0.0095(6)
O2 0.0398(10) 0.0339(9) 0.0312(9) 0.0008(7) -0.0094(8) 0.0001(7)
O3 0.0451(11) 0.0543(12) 0.0253(9) 0.0030(9) -0.0129(8) -0.0072(8)
O4 0.0449(12) 0.0263(9) 0.091(2) 0.0085(8) -0.0178(12) -0.0164(11)

loop_
_atom_type_symbol
_atom_type_description
_atom_type_scat_dispersion_real
_atom_type_scat_dispersion_imag
_atom_type_scat_source
C C 0.0015 0.0009 'International Tables Vol C Tables 4.2.6.8 and 6.1.1.4'
H H 0.0000 0.0000 'International Tables Vol C Tables 4.2.6.8 and 6.1.1.4'
Co Co 0.3050 0.6296 'International Tables Vol C Tables 4.2.6.8 and 6.1.1.4'
N N 0.0030 0.0019 'International Tables Vol C Tables 4.2.6.8 and 6.1.1.4'
O O 0.0056 0.0036 'International Tables Vol C Tables 4.2.6.8 and 6.1.1.4'
P P 0.0667 0.0580 'International Tables Vol C Tables 4.2.6.8 and 6.1.1.4'

loop_
_geom_angle_atom_site_label_1
_geom_angle_atom_site_label_2
_geom_angle_atom_site_label_3
_geom_angle_site_symmetry_1
_geom_angle_site_symmetry_3
_geom_angle
_geom_angle_publ_flag
O10 Co1 O10 2_666 . 180.00(8) ?
O10 Co1 O1 2_666 2_666 90.99(7) ?
O10 Co1 O1 . 2_666 89.01(7) ?
O10 Co1 O1 2_666 . 89.01(7) ?
O10 Co1 O1 . . 90.99(7) ?
O1 Co1 O1 2_666 . 180.0 ?
O10 Co1 O5 2_666 2_666 89.95(6) ?
O10 Co1 O5 . 2_666 90.05(6) ?
O1 Co1 O5 2_666 2_666 86.22(7) ?
O1 Co1 O5 . 2_666 93.78(7) ?
O10 Co1 O5 2_666 . 90.05(6) ?
O10 Co1 O5 . . 89.95(6) ?
O1 Co1 O5 2_666 . 93.78(7) ?
O1 Co1 O5 . . 86.22(7) ?
O5 Co1 O5 2_666 . 180.0 ?
O9 P2 O10 . . 121.11(11) ?
O9 P2 O8 . . 105.29(10) ?
O10 P2 O8 . . 110.13(10) ?
O9 P2 O7 . . 108.09(10) ?
O10 P2 O7 . . 109.91(9) ?
O8 P2 O7 . . 100.23(10) ?
O6 P1 O5 . . 117.41(11) ?
O6 P1 O8 . 2_766 109.43(12) ?
O5 P1 O8 . 2_766 106.81(10) ?
O6 P1 O7 . . 106.60(11) ?
O5 P1 O7 . . 111.38(9) ?
O8 P1 O7 2_766 . 104.47(10) ?
P1 O5 Co1 . . 130.02(10) ?
P1 O8 P2 2_766 . 137.26(12) ?
P1 O7 P2 . . 134.40(11) ?
Co1 O1 H11 . . 117(2) ?
Co1 O1 H21 . . 116(3) ?
H11 O1 H21 . . 110(2) ?
N1 C1 C6 . . 118.3(2) ?
N1 C1 C2 . . 119.6(2) ?
C6 C1 C2 . . 122.1(3) ?
C9 N1 C1 . . 122.4(2) ?
C9 N1 H1 . . 118.8 ?
C1 N1 H1 . . 118.8 ?
C3 C2 C1 . . 118.3(3) ?
C3 C2 H2 . . 120.8 ?
C1 C2 H2 . . 120.8 ?
C1 C6 C7 . . 118.8(3) ?
C1 C6 C5 . . 117.5(3) ?
C7 C6 C5 . . 123.7(3) ?
C8 C7 C6 . . 120.1(3) ?
C8 C7 H7 . . 119.9 ?
C6 C7 H7 . . 119.9 ?
C2 C3 C4 . . 120.8(3) ?
C2 C3 H3 . . 119.6 ?
C4 C3 H3 . . 119.6 ?
C7 C8 C9 . . 119.8(3) ?
C7 C8 H8 . . 120.1 ?
C9 C8 H8 . . 120.1 ?
N1 C9 C8 . . 120.5(3) ?
N1 C9 H9 . . 119.7 ?
C8 C9 H9 . . 119.7 ?
C4 C5 C6 . . 119.9(3) ?
C4 C5 H5 . . 120.0 ?
C6 C5 H5 . . 120.0 ?
C5 C4 C3 . . 121.3(3) ?
C5 C4 H4 . . 119.3 ?
C3 C4 H4 . . 119.3 ?
P2 O10 Co1 . . 131.90(10) ?
H12 O2 H22 . . 113(3) ?
H13 O3 H23 . . 102(2) ?
H14 O4 H24 . . 107(3) ?

loop_
_geom_bond_atom_site_label_1
_geom_bond_atom_site_label_2
_geom_bond_site_symmetry_2
_geom_bond_distance
_geom_bond_publ_flag
Co1 O10 2_666 2.1064(16) ?
Co1 O10 . 2.1064(16) ?
Co1 O1 2_666 2.1127(18) ?
Co1 O1 . 2.1127(18) ?
Co1 O5 2_666 2.1159(16) ?
Co1 O5 . 2.1159(16) ?
P2 O9 . 1.4737(17) ?
P2 O10 . 1.4748(17) ?
P2 O8 . 1.5963(17) ?
P2 O7 . 1.6029(16) ?
P1 O6 . 1.4730(18) ?
P1 O5 . 1.4779(17) ?
P1 O8 2_766 1.5833(18) ?
P1 O7 . 1.5913(17) ?
O8 P1 2_766 1.5833(18) ?
O1 H11 . 0.830(17) ?
O1 H21 . 0.831(17) ?
C1 N1 . 1.372(3) ?
C1 C6 . 1.401(4) ?
C1 C2 . 1.402(4) ?
N1 C9 . 1.326(4) ?
N1 H1 . 0.8600 ?
C2 C3 . 1.361(5) ?
C2 H2 . 0.9300 ?
C6 C7 . 1.402(4) ?
C6 C5 . 1.421(4) ?
C7 C8 . 1.362(5) ?
C7 H7 . 0.9300 ?
C3 C4 . 1.403(6) ?
C3 H3 . 0.9300 ?
C8 C9 . 1.377(5) ?
C8 H8 . 0.9300 ?
C9 H9 . 0.9300 ?
C5 C4 . 1.354(6) ?
C5 H5 . 0.9300 ?
C4 H4 . 0.9300 ?
O2 H12 . 0.827(17) ?
O2 H22 . 0.825(17) ?
O3 H13 . 0.863(17) ?
O3 H23 . 0.875(17) ?
O4 H14 . 0.855(18) ?
O4 H24 . 0.855(17) ?

loop_
_geom_hbond_atom_site_label_D
_geom_hbond_atom_site_label_H
_geom_hbond_atom_site_label_A
_geom_hbond_site_symmetry_A
_geom_hbond_distance_DH
_geom_hbond_distance_HA
_geom_hbond_distance_DA
_geom_hbond_angle_DHA
_geom_hbond_publ_flag
N1 H1 O2 . 0.8600 1.8800 2.728(3) 171.00 y
O1 H11 O4 . 0.83(3) 1.98(3) 2.747(3) 154(3) y
O1 H21 O2 1_455 0.84(3) 2.00(3) 2.841(3) 179(4) y
O2 H12 O3 2_865 0.83(3) 1.85(3) 2.666(3) 168(3) y
O2 H22 O6 . 0.83(3) 1.95(3) 2.771(3) 172(4) y
O3 H13 O6 . 0.86(2) 1.95(2) 2.743(3) 152(3) y
O3 H23 O5 2_765 0.87(3) 2.02(2) 2.833(3) 154(3) y
O4 H14 O9 2_676 0.86(2) 2.01(2) 2.824(3) 157(4) y
O4 H24 O9 1_455 0.86(3) 2.06(3) 2.890(3) 163(3) y
C7 H7 O9 2_775 0.93 2.59 3.459(4) 156 y
C9 H9 O3 . 0.93 2.54 3.080(4) 118 y
C9 H9 O10 1_654 0.93 2.59 3.381(3) 143 y
